data_4123931
loop_
_publ_author_name
'Smith, L.J.'
'Eckert, H.'
'Cheetham, A.K.'

_publ_section_title
;
 Site preferences in the mixed cation zeolite, Li, Na-chabazite: a
 combined solid-state NMR and neutron diffraction study
;
_journal_name_full 'Journal of the American Chemical Society'
_journal_page_first 1700
_journal_page_last 1708
_journal_volume 122
_journal_year 2000
_chemical_formula_sum 'Al3.53 Li2.05 Na1.61 O24 Si8.47'
_chemical_name_systematic '(Li2.05 Na1.61) (Al3.53 Si8.47 O24)'
_space_group_IT_number 166
_symmetry_space_group_name_Hall '-P 3* 2'
_symmetry_space_group_name_H-M 'R -3 m :R'
_cell_angle_alpha 93.482
_cell_angle_beta 93.482
_cell_angle_gamma 93.482
_cell_formula_units_Z 1
_cell_length_a 9.3385
_cell_length_b 9.3385
_cell_length_c 9.3385
_cell_volume 809.686
_citation_journal_id_ASTM JACSAT
_cod_data_source_file Smith_JACSAT_2000_1170.cif
_cod_data_source_block Al3.53Li2.05Na1.61O24Si8.47
_cod_original_cell_volume 809.6859
_cod_original_sg_symbol_Hall '-R 3 2" (-y+z,x+z,-x+y+z)'
_cod_database_code 4123931

loop_
_symmetry_equiv_pos_as_xyz
x,y,z
z,x,y
y,z,x
-y,-x,-z
-z,-y,-x
-x,-z,-y
-x,-y,-z
-z,-x,-y
-y,-z,-x
y,x,z
z,y,x
x,z,y

loop_
_atom_site_label
_atom_site_type_symbol
_atom_site_fract_x
_atom_site_fract_y
_atom_site_fract_z
_atom_site_occupancy
_atom_site_U_iso_or_equiv
Li1 Li+1 0.3762 0.3762 0.3762 0.841 0.0
O4 O-2 0.5253 0.5253 0.7728 1 0.0
Al1 Al+3 0.6 0.8251 0.3775 0.294 0.0
O3 O-2 0.7594 0.7594 0.3797 1 0.0
Li2 Li+1 0.854 0.309 0.194 0.031 0.0
Si1 Si+4 0.6 0.8251 0.3775 0.706 0.0
O2 O-2 0.6216 0.3784 0 1 0.0
Na1 Na+1 0.016 0.531 0.144 0.134 0.0
O1 O-2 0.7654 0.2346 0.5 1 0.0
